data_7232668
loop_
_publ_author_name
'Neelambra, Afeefah U.'
'Govind, Chinju'
'Devassia, Tessy T.'
'Somashekharappa, Guruprasad M.'
'Karunakaran, Venugopal'

_publ_section_title
;
 Direct evidence of solvent polarity governing the intramolecular charge
 and energy transfer: ultrafast relaxation dynamics of push-pull fluorene
 derivatives.
;
_journal_issue 21
_journal_name_full 'Physical chemistry chemical physics : PCCP'
_journal_page_first 11087
_journal_page_last 11102
_journal_paper_doi 10.1039/c9cp00796b
_journal_volume 21
_journal_year 2019
_chemical_formula_sum 'C28 H20 N2 O'
_chemical_formula_weight 400.46
_space_group_crystal_system monoclinic
_space_group_IT_number 14
_space_group_name_Hall '-P 2ybc'
_space_group_name_H-M_alt 'P 1 21/c 1'
_symmetry_space_group_name_Hall '-P 2ybc'
_symmetry_space_group_name_H-M 'P 1 21/c 1'
_atom_sites_solution_hydrogens geom
_audit_creation_method SHELXL-2013
_audit_update_record
;
2018-09-04 deposited with the CCDC.    2019-04-26 downloaded from the CCDC.
;
_cell_angle_alpha 90
_cell_angle_beta 100.972(17)
_cell_angle_gamma 90
_cell_formula_units_Z 4
_cell_length_a 10.097(7)
_cell_length_b 11.510(8)
_cell_length_c 18.588(12)
_cell_measurement_temperature 566(2)
_cell_volume 2121(2)
_computing_structure_refinement 'SHELXL-2013 (Sheldrick, 2013)'
_diffrn_ambient_temperature 566(2)
_diffrn_measured_fraction_theta_full 0.944
_diffrn_measured_fraction_theta_max 0.947
_diffrn_radiation_type MoK\a
_diffrn_radiation_wavelength 0.71073
_diffrn_reflns_av_R_equivalents 0.1215
_diffrn_reflns_av_unetI/netI 0.0939
_diffrn_reflns_Laue_measured_fraction_full 0.944
_diffrn_reflns_Laue_measured_fraction_max 0.947
_diffrn_reflns_limit_h_max 13
_diffrn_reflns_limit_h_min -13
_diffrn_reflns_limit_k_max 14
_diffrn_reflns_limit_k_min -9
_diffrn_reflns_limit_l_max 24
_diffrn_reflns_limit_l_min -23
_diffrn_reflns_number 14855
_diffrn_reflns_point_group_measured_fraction_full 0.944
_diffrn_reflns_point_group_measured_fraction_max 0.947
_diffrn_reflns_theta_full 25.242
_diffrn_reflns_theta_max 27.460
_diffrn_reflns_theta_min 3.078
_exptl_absorpt_coefficient_mu 0.077
_exptl_crystal_density_diffrn 1.254
_exptl_crystal_F_000 840
_refine_diff_density_max 0.219
_refine_diff_density_min -0.242
_refine_diff_density_rms 0.062
_refine_ls_extinction_method none
_refine_ls_goodness_of_fit_ref 1.055
_refine_ls_hydrogen_treatment constr
_refine_ls_matrix_type full
_refine_ls_number_parameters 282
_refine_ls_number_reflns 4586
_refine_ls_number_restraints 0
_refine_ls_restrained_S_all 1.055
_refine_ls_R_factor_all 0.0978
_refine_ls_R_factor_gt 0.0820
_refine_ls_shift/su_max 0.000
_refine_ls_shift/su_mean 0.000
_refine_ls_structure_factor_coef Fsqd
_refine_ls_weighting_details 'w=1/[\s^2^(Fo^2^)+(0.1212P)^2^+0.4947P] where P=(Fo^2^+2Fc^2^)/3'
_refine_ls_weighting_scheme calc
_refine_ls_wR_factor_gt 0.1974
_refine_ls_wR_factor_ref 0.2186
_reflns_Friedel_coverage 0.000
_reflns_number_gt 3625
_reflns_number_total 4586
_reflns_threshold_expression 'I > 2\s(I)'
_cod_data_source_file c9cp00796b2.cif
_cod_data_source_block shelx
_cod_depositor_comments 'Adding full bibliography for 7232668.cif.'
_cod_database_code 7232668
_shelx_space_group_comment
;
The symmetry employed for this shelxl refinement is uniquely defined
by the following loop, which should always be used as a source of
symmetry information in preference to the above space-group names.
They are only intended as comments.
;
_shelxl_version_number 2013-4

loop_
_space_group_symop_operation_xyz
'x, y, z'
'-x, y+1/2, -z+1/2'
'-x, -y, -z'
'x, -y-1/2, z-1/2'

loop_
_atom_site_label
_atom_site_type_symbol
_atom_site_fract_x
_atom_site_fract_y
_atom_site_fract_z
_atom_site_U_iso_or_equiv
_atom_site_adp_type
_atom_site_occupancy
_atom_site_site_symmetry_order
_atom_site_calc_flag
_atom_site_refinement_flags_posn
_atom_site_refinement_flags_adp
O8 O 0.33391(17) 0.26743(13) 0.21920(9) 0.0639(4) Uani 1 1 d . .
N1 N 0.27918(17) 0.48274(14) 0.15033(10) 0.0526(4) Uani 1 1 d . .
N31 N 0.2042(3) 1.34872(18) -0.07742(14) 0.0892(7) Uani 1 1 d . .
C2 C 0.39339(19) 0.41866(16) 0.14032(10) 0.0482(4) Uani 1 1 d . .
C3 C 0.4847(2) 0.4580(2) 0.09944(13) 0.0651(6) Uani 1 1 d . .
H3 H 0.4715 0.5301 0.0765 0.078 Uiso 1 1 calc R U
C4 C 0.5960(2) 0.3919(3) 0.09197(15) 0.0771(7) Uani 1 1 d . .
H4 H 0.6575 0.4204 0.0649 0.092 Uiso 1 1 calc R U
C5 C 0.6159(2) 0.2842(2) 0.12448(14) 0.0670(6) Uani 1 1 d . .
H5 H 0.6895 0.2392 0.1185 0.080 Uiso 1 1 calc R U
C6 C 0.5263(2) 0.24355(18) 0.16596(11) 0.0554(5) Uani 1 1 d . .
H6 H 0.5395 0.1711 0.1883 0.066 Uiso 1 1 calc R U
C7 C 0.4171(2) 0.31051(16) 0.17424(10) 0.0484(4) Uani 1 1 d . .
C9 C 0.2053(2) 0.31441(16) 0.20947(10) 0.0505(5) Uani 1 1 d . .
C10 C 0.1078(3) 0.25200(19) 0.23553(12) 0.0608(5) Uani 1 1 d . .
H10 H 0.1283 0.1792 0.2563 0.073 Uiso 1 1 calc R U
C11 C -0.0193(3) 0.2970(2) 0.23087(13) 0.0657(6) Uani 1 1 d . .
H11 H -0.0851 0.2546 0.2482 0.079 Uiso 1 1 calc R U
C12 C -0.0493(2) 0.4056(2) 0.20035(11) 0.0615(6) Uani 1 1 d . .
H12 H -0.1351 0.4367 0.1978 0.074 Uiso 1 1 calc R U
C13 C 0.0480(2) 0.46829(18) 0.17363(11) 0.0530(5) Uani 1 1 d . .
H13 H 0.0270 0.5414 0.1534 0.064 Uiso 1 1 calc R U
C14 C 0.17645(19) 0.42323(16) 0.17665(10) 0.0469(4) Uani 1 1 d . .
C15 C 0.24596(19) 0.58691(15) 0.10753(11) 0.0474(4) Uani 1 1 d . .
C16 C 0.1573(2) 0.58125(16) 0.04035(11) 0.0503(4) Uani 1 1 d . .
H16 H 0.1203 0.5102 0.0232 0.060 Uiso 1 1 calc R U
C17 C 0.1240(2) 0.68044(16) -0.00109(10) 0.0491(4) Uani 1 1 d . .
H17 H 0.0627 0.6772 -0.0453 0.059 Uiso 1 1 calc R U
C18 C 0.18377(18) 0.78502(15) 0.02446(9) 0.0420(4) Uani 1 1 d . .
C19 C 0.17258(17) 0.90156(15) -0.00760(9) 0.0426(4) Uani 1 1 d . .
C20 C 0.0958(2) 0.94232(18) -0.07277(10) 0.0534(5) Uani 1 1 d . .
H20 H 0.0391 0.8925 -0.1039 0.064 Uiso 1 1 calc R U
C21 C 0.1053(2) 1.05841(19) -0.09036(11) 0.0569(5) Uani 1 1 d . .
H21 H 0.0554 1.0870 -0.1340 0.068 Uiso 1 1 calc R U
C22 C 0.1892(2) 1.13274(16) -0.04309(10) 0.0507(4) Uani 1 1 d . .
C23 C 0.26590(19) 1.09233(15) 0.02251(10) 0.0476(4) Uani 1 1 d . .
H23 H 0.3211 1.1425 0.0541 0.057 Uiso 1 1 calc R U
C24 C 0.25796(17) 0.97580(15) 0.03952(9) 0.0418(4) Uani 1 1 d . .
C25 C 0.33278(18) 0.91113(14) 0.10603(9) 0.0433(4) Uani 1 1 d . .
C26 C 0.27550(18) 0.78957(15) 0.09098(10) 0.0434(4) Uani 1 1 d . .
C27 C 0.3058(2) 0.69083(15) 0.13326(10) 0.0483(4) Uani 1 1 d . .
H27 H 0.3651 0.6942 0.1781 0.058 Uiso 1 1 calc R U
C28 C 0.3023(2) 0.96098(17) 0.17756(10) 0.0546(5) Uani 1 1 d . .
H28A H 0.2068 0.9588 0.1762 0.082 Uiso 1 1 calc R U
H28B H 0.3334 1.0399 0.1832 0.082 Uiso 1 1 calc R U
H28C H 0.3477 0.9155 0.2182 0.082 Uiso 1 1 calc R U
C29 C 0.4851(2) 0.91045(19) 0.10705(13) 0.0598(5) Uani 1 1 d . .
H29A H 0.5020 0.8763 0.0626 0.090 Uiso 1 1 calc R U
H29B H 0.5301 0.8659 0.1482 0.090 Uiso 1 1 calc R U
H29C H 0.5186 0.9887 0.1110 0.090 Uiso 1 1 calc R U
C30 C 0.1974(3) 1.25339(18) -0.06234(12) 0.0626(5) Uani 1 1 d . .

loop_
_atom_site_aniso_label
_atom_site_aniso_U_11
_atom_site_aniso_U_22
_atom_site_aniso_U_33
_atom_site_aniso_U_23
_atom_site_aniso_U_13
_atom_site_aniso_U_12
O8 0.0674(10) 0.0487(8) 0.0786(10) 0.0152(7) 0.0217(8) 0.0041(7)
N1 0.0503(9) 0.0420(8) 0.0677(10) 0.0073(7) 0.0166(8) 0.0006(6)
N31 0.119(2) 0.0526(11) 0.0905(15) 0.0138(11) 0.0068(14) 0.0040(12)
C2 0.0439(10) 0.0461(9) 0.0529(10) -0.0001(7) 0.0050(8) -0.0012(7)
C3 0.0552(12) 0.0654(13) 0.0771(14) 0.0196(11) 0.0188(11) 0.0079(10)
C4 0.0536(13) 0.0931(18) 0.0884(17) 0.0201(14) 0.0233(12) 0.0120(12)
C5 0.0487(12) 0.0761(15) 0.0747(14) -0.0046(11) 0.0082(10) 0.0109(10)
C6 0.0540(12) 0.0478(10) 0.0586(11) -0.0061(8) -0.0038(9) 0.0039(8)
C7 0.0498(11) 0.0436(9) 0.0493(9) -0.0037(7) 0.0031(8) -0.0041(7)
C9 0.0598(12) 0.0423(9) 0.0504(9) -0.0052(7) 0.0133(8) -0.0064(8)
C10 0.0773(15) 0.0505(11) 0.0581(11) -0.0027(8) 0.0219(10) -0.0133(10)
C11 0.0697(15) 0.0714(14) 0.0615(12) -0.0086(10) 0.0265(11) -0.0218(11)
C12 0.0556(12) 0.0798(15) 0.0527(11) -0.0109(10) 0.0194(9) -0.0069(10)
C13 0.0548(11) 0.0544(11) 0.0513(10) -0.0042(8) 0.0143(8) -0.0008(8)
C14 0.0516(11) 0.0437(9) 0.0465(9) -0.0047(7) 0.0118(8) -0.0065(7)
C15 0.0471(10) 0.0401(9) 0.0565(10) 0.0031(7) 0.0134(8) 0.0008(7)
C16 0.0521(11) 0.0414(9) 0.0581(10) -0.0079(7) 0.0120(8) -0.0073(7)
C17 0.0511(10) 0.0484(10) 0.0466(9) -0.0060(7) 0.0064(8) -0.0057(8)
C18 0.0392(9) 0.0438(9) 0.0433(8) -0.0031(6) 0.0083(7) -0.0004(7)
C19 0.0408(9) 0.0439(9) 0.0433(8) -0.0021(6) 0.0087(7) 0.0007(7)
C20 0.0551(11) 0.0536(10) 0.0476(9) -0.0010(8) -0.0002(8) -0.0027(9)
C21 0.0592(12) 0.0568(11) 0.0503(10) 0.0079(8) -0.0008(9) 0.0019(9)
C22 0.0511(11) 0.0463(10) 0.0550(10) 0.0052(8) 0.0108(8) 0.0052(8)
C23 0.0486(10) 0.0421(9) 0.0518(9) 0.0001(7) 0.0084(8) -0.0013(7)
C24 0.0398(9) 0.0438(9) 0.0425(8) 0.0002(7) 0.0097(7) 0.0005(7)
C25 0.0438(9) 0.0397(8) 0.0444(8) 0.0004(6) 0.0035(7) -0.0035(7)
C26 0.0432(9) 0.0410(9) 0.0460(9) -0.0022(7) 0.0085(7) -0.0024(7)
C27 0.0484(10) 0.0459(9) 0.0485(9) 0.0010(7) 0.0036(8) -0.0021(7)
C28 0.0660(13) 0.0498(10) 0.0464(9) -0.0045(8) 0.0067(8) -0.0051(9)
C29 0.0437(10) 0.0570(12) 0.0758(13) 0.0051(10) 0.0041(9) -0.0018(8)
C30 0.0733(15) 0.0485(11) 0.0643(12) 0.0064(9) 0.0086(10) 0.0059(10)

loop_
_atom_type_symbol
_atom_type_description
_atom_type_scat_dispersion_real
_atom_type_scat_dispersion_imag
_atom_type_scat_source
C C 0.0033 0.0016 'International Tables Vol C Tables 4.2.6.8 and 6.1.1.4'
H H 0.0000 0.0000 'International Tables Vol C Tables 4.2.6.8 and 6.1.1.4'
N N 0.0061 0.0033 'International Tables Vol C Tables 4.2.6.8 and 6.1.1.4'
O O 0.0106 0.0060 'International Tables Vol C Tables 4.2.6.8 and 6.1.1.4'

loop_
_geom_angle_atom_site_label_1
_geom_angle_atom_site_label_2
_geom_angle_atom_site_label_3
_geom_angle
C7 O8 C9 116.26(16)
C14 N1 C2 117.83(16)
C14 N1 C15 119.15(17)
C2 N1 C15 118.16(16)
C3 C2 C7 117.85(19)
C3 C2 N1 123.39(18)
C7 C2 N1 118.76(17)
C2 C3 C4 121.0(2)
C2 C3 H3 119.5
C4 C3 H3 119.5
C5 C4 C3 120.3(2)
C5 C4 H4 119.9
C3 C4 H4 119.9
C6 C5 C4 119.7(2)
C6 C5 H5 120.2
C4 C5 H5 120.2
C5 C6 C7 119.8(2)
C5 C6 H6 120.1
C7 C6 H6 120.1
C6 C7 O8 117.22(18)
C6 C7 C2 121.38(19)
O8 C7 C2 121.37(18)
C10 C9 O8 117.68(19)
C10 C9 C14 121.1(2)
O8 C9 C14 121.19(17)
C11 C10 C9 120.2(2)
C11 C10 H10 119.9
C9 C10 H10 119.9
C10 C11 C12 119.8(2)
C10 C11 H11 120.1
C12 C11 H11 120.1
C13 C12 C11 120.2(2)
C13 C12 H12 119.9
C11 C12 H12 119.9
C12 C13 C14 120.8(2)
C12 C13 H13 119.6
C14 C13 H13 119.6
C13 C14 C9 117.86(18)
C13 C14 N1 123.32(18)
C9 C14 N1 118.80(18)
C27 C15 C16 120.94(17)
C27 C15 N1 119.17(18)
C16 C15 N1 119.86(17)
C17 C16 C15 120.51(17)
C17 C16 H16 119.7
C15 C16 H16 119.7
C16 C17 C18 118.76(18)
C16 C17 H17 120.6
C18 C17 H17 120.6
C17 C18 C26 120.44(16)
C17 C18 C19 131.31(17)
C26 C18 C19 108.22(15)
C20 C19 C24 121.02(17)
C20 C19 C18 130.65(16)
C24 C19 C18 108.34(15)
C21 C20 C19 118.66(18)
C21 C20 H20 120.7
C19 C20 H20 120.7
C20 C21 C22 120.38(18)
C20 C21 H21 119.8
C22 C21 H21 119.8
C23 C22 C21 121.13(18)
C23 C22 C30 119.37(18)
C21 C22 C30 119.50(18)
C24 C23 C22 118.46(17)
C24 C23 H23 120.8
C22 C23 H23 120.8
C23 C24 C19 120.33(17)
C23 C24 C25 128.37(16)
C19 C24 C25 111.29(15)
C24 C25 C26 100.89(14)
C24 C25 C29 110.82(15)
C26 C25 C29 110.06(15)
C24 C25 C28 111.88(16)
C26 C25 C28 111.87(15)
C29 C25 C28 110.94(16)
C27 C26 C18 120.63(16)
C27 C26 C25 128.11(17)
C18 C26 C25 111.24(15)
C26 C27 C15 118.66(18)
C26 C27 H27 120.7
C15 C27 H27 120.7
C25 C28 H28A 109.5
C25 C28 H28B 109.5
H28A C28 H28B 109.5
C25 C28 H28C 109.5
H28A C28 H28C 109.5
H28B C28 H28C 109.5
C25 C29 H29A 109.5
C25 C29 H29B 109.5
H29A C29 H29B 109.5
C25 C29 H29C 109.5
H29A C29 H29C 109.5
H29B C29 H29C 109.5
N31 C30 C22 179.8(3)

loop_
_geom_bond_atom_site_label_1
_geom_bond_atom_site_label_2
_geom_bond_distance
O8 C7 1.385(3)
O8 C9 1.387(3)
N1 C14 1.406(2)
N1 C2 1.411(3)
N1 C15 1.443(2)
N31 C30 1.138(3)
C2 C3 1.379(3)
C2 C7 1.395(3)
C3 C4 1.385(3)
C3 H3 0.9300
C4 C5 1.377(4)
C4 H4 0.9300
C5 C6 1.377(3)
C5 H5 0.9300
C6 C7 1.378(3)
C6 H6 0.9300
C9 C10 1.379(3)
C9 C14 1.399(3)
C10 C11 1.371(4)
C10 H10 0.9300
C11 C12 1.382(3)
C11 H11 0.9300
C12 C13 1.385(3)
C12 H12 0.9300
C13 C14 1.388(3)
C13 H13 0.9300
C15 C27 1.384(3)
C15 C16 1.392(3)
C16 C17 1.383(3)
C16 H16 0.9300
C17 C18 1.389(3)
C17 H17 0.9300
C18 C26 1.398(3)
C18 C19 1.463(2)
C19 C20 1.390(3)
C19 C24 1.398(2)
C20 C21 1.383(3)
C20 H20 0.9300
C21 C22 1.392(3)
C21 H21 0.9300
C22 C23 1.394(3)
C22 C30 1.440(3)
C23 C24 1.384(3)
C23 H23 0.9300
C24 C25 1.516(2)
C25 C26 1.519(2)
C25 C29 1.535(3)
C25 C28 1.532(3)
C26 C27 1.382(3)
C27 H27 0.9300
C28 H28A 0.9600
C28 H28B 0.9600
C28 H28C 0.9600
C29 H29A 0.9600
C29 H29B 0.9600
C29 H29C 0.9600

loop_
_geom_torsion_atom_site_label_1
_geom_torsion_atom_site_label_2
_geom_torsion_atom_site_label_3
_geom_torsion_atom_site_label_4
_geom_torsion
C14 N1 C2 C3 164.1(2)
C15 N1 C2 C3 9.0(3)
C14 N1 C2 C7 -16.9(3)
C15 N1 C2 C7 -172.03(16)
C7 C2 C3 C4 0.4(4)
N1 C2 C3 C4 179.4(2)
C2 C3 C4 C5 1.1(4)
C3 C4 C5 C6 -1.5(4)
C4 C5 C6 C7 0.4(3)
C5 C6 C7 O8 -177.18(19)
C5 C6 C7 C2 1.1(3)
C9 O8 C7 C6 -160.32(17)
C9 O8 C7 C2 21.4(3)
C3 C2 C7 C6 -1.5(3)
N1 C2 C7 C6 179.43(17)
C3 C2 C7 O8 176.73(19)
N1 C2 C7 O8 -2.3(3)
C7 O8 C9 C10 160.55(18)
C7 O8 C9 C14 -21.7(3)
O8 C9 C10 C11 176.58(19)
C14 C9 C10 C11 -1.2(3)
C9 C10 C11 C12 -0.4(3)
C10 C11 C12 C13 0.9(3)
C11 C12 C13 C14 0.3(3)
C12 C13 C14 C9 -1.9(3)
C12 C13 C14 N1 179.92(18)
C10 C9 C14 C13 2.3(3)
O8 C9 C14 C13 -175.38(17)
C10 C9 C14 N1 -179.37(18)
O8 C9 C14 N1 2.9(3)
C2 N1 C14 C13 -165.24(17)
C15 N1 C14 C13 -10.3(3)
C2 N1 C14 C9 16.6(3)
C15 N1 C14 C9 171.47(16)
C14 N1 C15 C27 118.7(2)
C2 N1 C15 C27 -86.5(2)
C14 N1 C15 C16 -63.0(2)
C2 N1 C15 C16 91.8(2)
C27 C15 C16 C17 -2.0(3)
N1 C15 C16 C17 179.66(17)
C15 C16 C17 C18 2.0(3)
C16 C17 C18 C26 -0.2(3)
C16 C17 C18 C19 177.67(18)
C17 C18 C19 C20 1.7(3)
C26 C18 C19 C20 179.77(19)
C17 C18 C19 C24 -177.83(19)
C26 C18 C19 C24 0.2(2)
C24 C19 C20 C21 0.0(3)
C18 C19 C20 C21 -179.47(19)
C19 C20 C21 C22 -0.7(3)
C20 C21 C22 C23 0.4(3)
C20 C21 C22 C30 -179.8(2)
C21 C22 C23 C24 0.6(3)
C30 C22 C23 C24 -179.16(19)
C22 C23 C24 C19 -1.3(3)
C22 C23 C24 C25 178.62(17)
C20 C19 C24 C23 1.0(3)
C18 C19 C24 C23 -179.40(16)
C20 C19 C24 C25 -178.93(16)
C18 C19 C24 C25 0.7(2)
C23 C24 C25 C26 178.86(18)
C19 C24 C25 C26 -1.20(18)
C23 C24 C25 C29 -64.6(2)
C19 C24 C25 C29 115.35(17)
C23 C24 C25 C28 59.8(2)
C19 C24 C25 C28 -120.27(17)
C17 C18 C26 C27 -1.6(3)
C19 C18 C26 C27 -179.91(16)
C17 C18 C26 C25 177.28(16)
C19 C18 C26 C25 -1.1(2)
C24 C25 C26 C27 -179.90(18)
C29 C25 C26 C27 63.0(2)
C28 C25 C26 C27 -60.8(3)
C24 C25 C26 C18 1.35(19)
C29 C25 C26 C18 -115.75(18)
C28 C25 C26 C18 120.44(18)
C18 C26 C27 C15 1.6(3)
C25 C26 C27 C15 -177.08(18)
C16 C15 C27 C26 0.2(3)
N1 C15 C27 C26 178.55(17)
